data_1570286
_journal_paper_doi 10.1039/D3DT02728G
_chemical_formula_sum 'C42 H26 N2 O8 Zn2'
_chemical_formula_weight 817.39
_space_group_crystal_system triclinic
_space_group_IT_number 2
_space_group_name_Hall '-P 1'
_space_group_name_H-M_alt 'P -1'
_atom_sites_solution_hydrogens geom
_audit_creation_method SHELXL-2018/3
_audit_update_record
;
2023-06-24 deposited with the CCDC.	2023-11-07 downloaded from the CCDC.
;
_cell_angle_alpha 107.400(3)
_cell_angle_beta 90.586(4)
_cell_angle_gamma 106.080(3)
_cell_formula_units_Z 2
_cell_length_a 10.1102(10)
_cell_length_b 12.4476(11)
_cell_length_c 15.9753(16)
_cell_measurement_reflns_used 592
_cell_measurement_temperature 150(2)
_cell_measurement_theta_max 25.50
_cell_measurement_theta_min 2.90
_cell_volume 1833.9(3)
_computing_structure_refinement 'SHELXL-2018/3 (Sheldrick, 2018)'
_computing_structure_solution 'SHELXT 2018/2 (Sheldrick, 2018)'
_diffrn_ambient_temperature 150(2)
_diffrn_measured_fraction_theta_full 0.993
_diffrn_measured_fraction_theta_max 0.993
_diffrn_measurement_device_type 'photon 100 CMOS'
_diffrn_measurement_method 'omega and phi scans'
_diffrn_radiation_type MoK\a
_diffrn_radiation_wavelength 0.71073
_diffrn_reflns_av_R_equivalents 0.0346
_diffrn_reflns_av_unetI/netI 0.0145
_diffrn_reflns_Laue_measured_fraction_full 0.993
_diffrn_reflns_Laue_measured_fraction_max 0.993
_diffrn_reflns_limit_h_max 12
_diffrn_reflns_limit_h_min -12
_diffrn_reflns_limit_k_max 15
_diffrn_reflns_limit_k_min -15
_diffrn_reflns_limit_l_max 19
_diffrn_reflns_limit_l_min -19
_diffrn_reflns_number 92560
_diffrn_reflns_point_group_measured_fraction_full 0.993
_diffrn_reflns_point_group_measured_fraction_max 0.993
_diffrn_reflns_theta_full 25.242
_diffrn_reflns_theta_max 26.416
_diffrn_reflns_theta_min 1.793
_diffrn_source 'fine-focus sealed tube'
_exptl_absorpt_coefficient_mu 1.365
_exptl_absorpt_correction_T_max 0.7454
_exptl_absorpt_correction_T_min 0.6822
_exptl_absorpt_correction_type multi-scan
_exptl_crystal_colour Colourless
_exptl_crystal_density_diffrn 1.480
_exptl_crystal_description Block
_exptl_crystal_F_000 832
_exptl_crystal_size_max 0.200
_exptl_crystal_size_mid 0.180
_exptl_crystal_size_min 0.040
_refine_diff_density_max 0.612
_refine_diff_density_min -0.601
_refine_diff_density_rms 0.052
_refine_ls_extinction_method none
_refine_ls_goodness_of_fit_ref 1.043
_refine_ls_hydrogen_treatment constr
_refine_ls_matrix_type full
_refine_ls_number_parameters 568
_refine_ls_number_reflns 7486
_refine_ls_number_restraints 0
_refine_ls_restrained_S_all 1.043
_refine_ls_R_factor_all 0.0327
_refine_ls_R_factor_gt 0.0273
_refine_ls_shift/su_max 0.001
_refine_ls_shift/su_mean 0.000
_refine_ls_structure_factor_coef Fsqd
_refine_ls_weighting_details 'w=1/[\s^2^(Fo^2^)+(0.0334P)^2^+1.6092P] where P=(Fo^2^+2Fc^2^)/3'
_refine_ls_weighting_scheme calc
_refine_ls_wR_factor_gt 0.0712
_refine_ls_wR_factor_ref 0.0747
_reflns_Friedel_coverage 0.000
_reflns_number_gt 6585
_reflns_number_total 7486
_reflns_threshold_expression 'I > 2\s(I)'
_cod_data_source_file d3dt02728g6.cif
_cod_data_source_block f
_cod_database_code 1570286
_shelx_shelxl_version_number 2018/3
_shelx_space_group_comment
;
The symmetry employed for this shelxl refinement is uniquely defined
by the following loop, which should always be used as a source of
symmetry information in preference to the above space-group names.
They are only intended as comments.
;
_shelx_estimated_absorpt_t_min 0.772
_shelx_estimated_absorpt_t_max 0.947

loop_
_space_group_symop_operation_xyz
'x, y, z'
'-x, -y, -z'

loop_
_atom_site_label
_atom_site_type_symbol
_atom_site_fract_x
_atom_site_fract_y
_atom_site_fract_z
_atom_site_U_iso_or_equiv
_atom_site_adp_type
_atom_site_occupancy
_atom_site_site_symmetry_order
_atom_site_calc_flag
_atom_site_refinement_flags_posn
_atom_site_refinement_flags_adp
_atom_site_refinement_flags_occupancy
_atom_site_disorder_assembly
_atom_site_disorder_group
Zn2 Zn 0.76718(2) 0.38111(2) 0.38844(2) 0.01952(7) Uani 1 1 d . . . . .
Zn1 Zn 0.71412(2) 1.12977(2) 0.17596(2) 0.02021(7) Uani 1 1 d . . . . .
O1 O 0.68693(15) 1.00744(12) 0.23095(10) 0.0319(3) Uani 1 1 d . . . . .
O2 O 0.8495(2) 0.95732(17) 0.14987(13) 0.0549(5) Uani 1 1 d . . . . .
O3 O 0.79337(15) 0.49668(12) 0.32673(9) 0.0292(3) Uani 1 1 d . . . . .
O4 O 0.65908(17) 0.56793(14) 0.42363(11) 0.0395(4) Uani 1 1 d . . . . .
O5 O 0.59065(13) 0.25655(12) 0.34487(9) 0.0255(3) Uani 1 1 d . . . . .
O6 O 0.55067(13) 0.18757(12) 0.19763(9) 0.0257(3) Uani 1 1 d . . . . .
O7 O -0.07113(13) 0.31982(12) 0.36807(9) 0.0243(3) Uani 1 1 d . . . . .
O8 O -0.10885(13) 0.25299(12) 0.22113(9) 0.0251(3) Uani 1 1 d . . . . .
N1 N 0.71688(17) 1.10002(14) 0.04537(10) 0.0261(3) Uani 1 1 d . . . . .
N2 N 0.77076(16) 0.41284(13) 0.51925(10) 0.0225(3) Uani 1 1 d . . . . .
C1 C 0.8281(3) 1.0780(2) 0.00576(15) 0.0396(5) Uani 1 1 d . . . . .
H1 H 0.898374 1.067153 0.039524 0.047 Uiso 1 1 calc R U . . .
C2 C 0.8451(4) 1.0705(2) -0.08038(18) 0.0603(8) Uani 1 1 d . . . . .
H2 H 0.925653 1.054912 -0.104765 0.072 Uiso 1 1 calc R U . . .
C3 C 0.7469(5) 1.0853(2) -0.13156(17) 0.0719(11) Uani 1 1 d . . . . .
C4 C 0.6293(4) 1.1050(2) -0.09206(19) 0.0656(10) Uani 1 1 d . . . . .
H4 H 0.556451 1.112711 -0.125703 0.079 Uiso 1 1 calc R U . . .
C5 C 0.6186(2) 1.11347(19) -0.00360(16) 0.0389(5) Uani 1 1 d . . . . .
H5 H 0.539173 1.129201 0.022573 0.047 Uiso 1 1 calc R U . . .
C6 C 0.7986(4) 1.0796(3) -0.2213(3) 0.0232(8) Uani 0.5 1 d . . P A 1
C7 C 0.7164(5) 1.0988(4) -0.2814(3) 0.0256(8) Uani 0.5 1 d . . P A 1
C6A C 0.6997(6) 1.0901(5) -0.2245(4) 0.0484(12) Uani 0.5 1 d . . P A 2
C7A C 0.7970(8) 1.0815(5) -0.2738(5) 0.0484(13) Uani 0.5 1 d . . P A 2
C8 C 0.7698(3) 1.0990(2) -0.36745(15) 0.0526(7) Uani 1 1 d . . . . .
C9 C 0.8974(3) 1.1025(2) -0.40123(17) 0.0485(6) Uani 1 1 d . . . . .
H9 H 0.971626 1.098030 -0.366732 0.058 Uiso 1 1 calc R U . . .
C10 C 0.9161(3) 1.1123(2) -0.48384(17) 0.0461(6) Uani 1 1 d . . . . .
H10 H 1.003200 1.114611 -0.506278 0.055 Uiso 1 1 calc R U . . .
C11 C 0.8094(3) 1.1187(2) -0.53428(15) 0.0471(6) Uani 1 1 d . . . . .
H11 H 0.822482 1.125078 -0.591600 0.057 Uiso 1 1 calc R U . . .
C12 C 0.6841(3) 1.1159(2) -0.50183(19) 0.0525(7) Uani 1 1 d . . . . .
H12 H 0.610352 1.120369 -0.536705 0.063 Uiso 1 1 calc R U . . .
C13 C 0.6650(3) 1.1069(2) -0.41990(19) 0.0573(8) Uani 1 1 d . . . . .
H13 H 0.577824 1.105912 -0.398016 0.069 Uiso 1 1 calc R U . . .
C14 C 0.7669(2) 0.94277(18) 0.20397(14) 0.0304(4) Uani 1 1 d . . . . .
C15 C 0.7564(2) 0.84605(17) 0.24415(13) 0.0257(4) Uani 1 1 d . . . . .
C16 C 0.6863(2) 0.84449(17) 0.31849(13) 0.0281(4) Uani 1 1 d . . . . .
H16 H 0.642594 0.903666 0.343090 0.034 Uiso 1 1 calc R U . . .
C17 C 0.6797(2) 0.75740(18) 0.35678(13) 0.0285(4) Uani 1 1 d . . . . .
H17 H 0.633316 0.758122 0.408274 0.034 Uiso 1 1 calc R U . . .
C18 C 0.74064(19) 0.66868(16) 0.32040(13) 0.0244(4) Uani 1 1 d . . . . .
C19 C 0.8103(2) 0.66971(18) 0.24580(13) 0.0282(4) Uani 1 1 d . . . . .
H19 H 0.852258 0.609557 0.220583 0.034 Uiso 1 1 calc R U . . .
C20 C 0.8187(2) 0.75811(18) 0.20798(14) 0.0303(4) Uani 1 1 d . . . . .
H20 H 0.867095 0.758597 0.157366 0.036 Uiso 1 1 calc R U . . .
C21 C 0.72857(19) 0.57234(17) 0.36139(13) 0.0256(4) Uani 1 1 d . . . . .
C22 C 0.6590(2) 0.42841(17) 0.56077(13) 0.0281(4) Uani 1 1 d . . . . .
H22 H 0.584054 0.435631 0.528671 0.034 Uiso 1 1 calc R U . . .
C23 C 0.6489(2) 0.43428(19) 0.64764(14) 0.0342(5) Uani 1 1 d . . . . .
H23 H 0.568421 0.446006 0.674491 0.041 Uiso 1 1 calc R U . . .
C24 C 0.7561(2) 0.42309(19) 0.69624(14) 0.0345(5) Uani 1 1 d . . . . .
C25 C 0.8733(2) 0.41066(19) 0.65386(14) 0.0337(5) Uani 1 1 d . . . . .
H25 H 0.950753 0.405905 0.685169 0.040 Uiso 1 1 calc R U . . .
C26 C 0.8768(2) 0.40528(17) 0.56676(13) 0.0269(4) Uani 1 1 d . . . . .
H26 H 0.957223 0.395846 0.538900 0.032 Uiso 1 1 calc R U . . .
C27 C 0.7467(4) 0.4230(2) 0.78804(17) 0.0611(9) Uani 1 1 d . . . . .
C28 C 0.8124(6) 0.4053(4) 0.8376(3) 0.0443(11) Uani 0.5 1 d . . P B 1
C29 C 0.7911(8) 0.4014(5) 0.9294(5) 0.0504(15) Uani 0.5 1 d . . P B 1
C30 C 0.8964(7) 0.3806(5) 0.9742(4) 0.0528(14) Uani 0.5 1 d . . P B 1
H30 H 0.976453 0.369683 0.946386 0.063 Uiso 0.5 1 calc R U P B 1
C31 C 0.8829(9) 0.3763(5) 1.0594(4) 0.0652(19) Uani 0.5 1 d . . P B 1
H31 H 0.953314 0.362012 1.090663 0.078 Uiso 0.5 1 calc R U P B 1
C32 C 0.7651(14) 0.3929(6) 1.0986(7) 0.075(3) Uani 0.5 1 d . . P B 1
H32 H 0.758461 0.392273 1.157773 0.090 Uiso 0.5 1 calc R U P B 1
C33 C 0.6576(19) 0.4104(9) 1.0562(6) 0.091(4) Uani 0.5 1 d . . P B 1
H33 H 0.576845 0.418407 1.084162 0.109 Uiso 0.5 1 calc R U P B 1
C34 C 0.6715(13) 0.4160(7) 0.9691(6) 0.072(2) Uani 0.5 1 d . . P B 1
H34 H 0.600393 0.429590 0.937964 0.086 Uiso 0.5 1 calc R U P B 1
C28A C 0.6528(5) 0.4022(4) 0.8321(3) 0.0371(10) Uani 0.5 1 d . . P B 2
C29A C 0.6537(8) 0.3953(5) 0.9228(4) 0.0449(15) Uani 0.5 1 d . . P B 2
C30A C 0.5274(7) 0.3790(5) 0.9596(4) 0.0525(14) Uani 0.5 1 d . . P B 2
H30A H 0.445351 0.369546 0.925143 0.063 Uiso 0.5 1 calc R U P B 2
C31A C 0.5202(9) 0.3766(5) 1.0462(4) 0.0639(18) Uani 0.5 1 d . . P B 2
H31A H 0.434006 0.365646 1.070572 0.077 Uiso 0.5 1 calc R U P B 2
C32A C 0.6405(13) 0.3902(5) 1.0968(6) 0.069(3) Uani 0.5 1 d . . P B 2
H32A H 0.637553 0.389825 1.156114 0.083 Uiso 0.5 1 calc R U P B 2
C33A C 0.7655(13) 0.4046(7) 1.0588(6) 0.070(3) Uani 0.5 1 d . . P B 2
H33A H 0.847498 0.412703 1.092731 0.084 Uiso 0.5 1 calc R U P B 2
C34A C 0.7728(10) 0.4072(5) 0.9750(5) 0.0559(19) Uani 0.5 1 d . . P B 2
H34A H 0.859351 0.417201 0.951082 0.067 Uiso 0.5 1 calc R U P B 2
C35 C 0.51497(18) 0.22724(15) 0.27363(12) 0.0210(4) Uani 1 1 d . . . . .
C36 C 0.37166(17) 0.23921(15) 0.27868(12) 0.0203(3) Uani 1 1 d . . . . .
C37 C 0.31816(19) 0.26600(17) 0.35974(12) 0.0245(4) Uani 1 1 d . . . . .
H37 H 0.372049 0.275531 0.411958 0.029 Uiso 1 1 calc R U . . .
C38 C 0.18623(19) 0.27879(17) 0.36433(12) 0.0239(4) Uani 1 1 d . . . . .
H38 H 0.149594 0.296702 0.419654 0.029 Uiso 1 1 calc R U . . .
C39 C 0.10763(17) 0.26543(15) 0.28810(12) 0.0203(3) Uani 1 1 d . . . . .
C40 C 0.16151(19) 0.23940(18) 0.20700(13) 0.0268(4) Uani 1 1 d . . . . .
H40 H 0.107921 0.230712 0.154905 0.032 Uiso 1 1 calc R U . . .
C41 C 0.2931(2) 0.22615(18) 0.20222(13) 0.0270(4) Uani 1 1 d . . . . .
H41 H 0.329659 0.208191 0.146885 0.032 Uiso 1 1 calc R U . . .
C42 C -0.03470(18) 0.28013(15) 0.29251(12) 0.0204(3) Uani 1 1 d . . . . .

loop_
_atom_site_aniso_label
_atom_site_aniso_U_11
_atom_site_aniso_U_22
_atom_site_aniso_U_33
_atom_site_aniso_U_23
_atom_site_aniso_U_13
_atom_site_aniso_U_12
Zn2 0.01721(11) 0.02489(12) 0.02081(11) 0.00945(8) 0.00429(8) 0.01047(8)
Zn1 0.01863(11) 0.02559(12) 0.02136(11) 0.00966(9) 0.00553(8) 0.01169(8)
O1 0.0362(8) 0.0316(7) 0.0392(8) 0.0194(6) 0.0087(6) 0.0188(6)
O2 0.0730(13) 0.0587(11) 0.0679(12) 0.0465(10) 0.0432(10) 0.0440(10)
O3 0.0347(8) 0.0298(7) 0.0333(7) 0.0172(6) 0.0098(6) 0.0175(6)
O4 0.0489(9) 0.0481(9) 0.0411(9) 0.0287(8) 0.0206(7) 0.0289(8)
O5 0.0159(6) 0.0331(7) 0.0307(7) 0.0146(6) 0.0008(5) 0.0072(5)
O6 0.0196(6) 0.0354(7) 0.0287(7) 0.0122(6) 0.0069(5) 0.0159(6)
O7 0.0196(6) 0.0333(7) 0.0273(7) 0.0137(6) 0.0077(5) 0.0146(5)
O8 0.0164(6) 0.0338(7) 0.0285(7) 0.0139(6) 0.0012(5) 0.0080(5)
N1 0.0285(8) 0.0263(8) 0.0224(8) 0.0072(7) 0.0027(6) 0.0069(7)
N2 0.0241(8) 0.0235(8) 0.0210(8) 0.0079(6) 0.0029(6) 0.0078(6)
C1 0.0482(13) 0.0403(12) 0.0319(11) 0.0102(10) 0.0174(10) 0.0165(10)
C2 0.103(2) 0.0434(15) 0.0346(14) 0.0128(11) 0.0363(15) 0.0191(15)
C3 0.139(3) 0.0331(14) 0.0234(13) 0.0073(10) 0.0135(17) -0.0049(17)
C4 0.099(2) 0.0340(13) 0.0457(16) 0.0201(12) -0.0442(17) -0.0161(14)
C5 0.0385(12) 0.0319(11) 0.0420(13) 0.0172(10) -0.0142(10) -0.0018(9)
C6 0.029(2) 0.034(2) 0.013(2) 0.0108(16) 0.0065(16) 0.0154(16)
C7 0.032(2) 0.035(2) 0.014(2) 0.0106(16) 0.0034(17) 0.0136(18)
C6A 0.060(4) 0.039(3) 0.040(3) 0.008(2) 0.002(3) 0.008(2)
C7A 0.066(4) 0.036(3) 0.034(3) 0.008(2) 0.008(3) 0.004(3)
C8 0.082(2) 0.0353(13) 0.0232(11) 0.0056(10) 0.0094(12) -0.0069(12)
C9 0.0651(17) 0.0404(13) 0.0408(13) 0.0166(11) -0.0083(12) 0.0127(12)
C10 0.0594(16) 0.0366(12) 0.0436(14) 0.0126(11) 0.0182(12) 0.0155(11)
C11 0.083(2) 0.0289(11) 0.0253(11) 0.0118(9) 0.0046(12) 0.0058(12)
C12 0.0587(17) 0.0369(13) 0.0508(16) 0.0056(11) -0.0141(13) 0.0060(12)
C13 0.0482(15) 0.0472(15) 0.0541(17) -0.0018(13) 0.0140(13) -0.0021(12)
C14 0.0344(11) 0.0288(10) 0.0338(11) 0.0146(9) 0.0043(9) 0.0135(8)
C15 0.0266(10) 0.0256(9) 0.0294(10) 0.0123(8) 0.0025(8) 0.0105(8)
C16 0.0300(10) 0.0258(10) 0.0331(10) 0.0100(8) 0.0076(8) 0.0144(8)
C17 0.0312(10) 0.0307(10) 0.0284(10) 0.0114(8) 0.0088(8) 0.0141(8)
C18 0.0232(9) 0.0255(9) 0.0269(10) 0.0102(8) 0.0012(7) 0.0089(7)
C19 0.0321(10) 0.0288(10) 0.0304(10) 0.0114(8) 0.0077(8) 0.0172(8)
C20 0.0366(11) 0.0336(11) 0.0296(10) 0.0150(9) 0.0113(8) 0.0185(9)
C21 0.0243(9) 0.0274(10) 0.0280(10) 0.0110(8) -0.0002(8) 0.0099(8)
C22 0.0266(10) 0.0310(10) 0.0276(10) 0.0084(8) 0.0067(8) 0.0105(8)
C23 0.0356(11) 0.0358(11) 0.0285(10) 0.0086(9) 0.0114(9) 0.0076(9)
C24 0.0430(12) 0.0305(11) 0.0239(10) 0.0081(8) 0.0028(9) 0.0016(9)
C25 0.0335(11) 0.0361(11) 0.0291(11) 0.0133(9) -0.0050(8) 0.0035(9)
C26 0.0252(9) 0.0279(10) 0.0274(10) 0.0095(8) 0.0001(8) 0.0068(8)
C27 0.096(2) 0.0445(15) 0.0257(13) 0.0107(11) 0.0039(14) -0.0065(15)
C28 0.064(3) 0.040(3) 0.029(2) 0.011(2) -0.006(2) 0.015(2)
C29 0.079(5) 0.038(3) 0.035(3) 0.011(3) -0.003(3) 0.020(3)
C30 0.071(4) 0.042(3) 0.040(3) 0.016(2) -0.011(3) 0.006(3)
C31 0.105(5) 0.042(3) 0.039(3) 0.017(2) -0.019(3) 0.000(3)
C32 0.159(12) 0.030(3) 0.033(4) 0.012(3) 0.010(5) 0.025(4)
C33 0.185(14) 0.080(6) 0.044(5) 0.030(4) 0.043(7) 0.082(8)
C34 0.127(8) 0.073(5) 0.049(5) 0.032(4) 0.032(6) 0.066(5)
C28A 0.056(3) 0.034(2) 0.022(2) 0.0108(17) 0.0108(19) 0.013(2)
C29A 0.082(4) 0.031(3) 0.021(3) 0.010(2) 0.009(3) 0.013(2)
C30A 0.084(4) 0.046(3) 0.043(3) 0.023(2) 0.026(3) 0.031(3)
C31A 0.110(6) 0.049(3) 0.047(3) 0.024(3) 0.038(4) 0.034(4)
C32A 0.147(10) 0.034(3) 0.024(3) 0.013(2) 0.019(4) 0.018(4)
C33A 0.129(9) 0.036(4) 0.028(4) 0.014(3) -0.009(5) -0.005(4)
C34A 0.093(6) 0.035(3) 0.026(3) 0.008(3) -0.007(4) 0.000(3)
C35 0.0167(8) 0.0207(8) 0.0297(10) 0.0118(7) 0.0048(7) 0.0074(7)
C36 0.0159(8) 0.0213(9) 0.0251(9) 0.0069(7) 0.0029(7) 0.0080(7)
C37 0.0209(9) 0.0314(10) 0.0240(9) 0.0097(8) 0.0011(7) 0.0109(7)
C38 0.0208(9) 0.0308(10) 0.0229(9) 0.0086(8) 0.0057(7) 0.0117(7)
C39 0.0159(8) 0.0206(8) 0.0259(9) 0.0073(7) 0.0033(7) 0.0077(7)
C40 0.0202(9) 0.0391(11) 0.0224(9) 0.0076(8) 0.0003(7) 0.0131(8)
C41 0.0225(9) 0.0387(11) 0.0221(9) 0.0070(8) 0.0052(7) 0.0155(8)
C42 0.0162(8) 0.0211(8) 0.0285(9) 0.0127(7) 0.0050(7) 0.0074(7)

loop_
_atom_type_symbol
_atom_type_description
_atom_type_scat_dispersion_real
_atom_type_scat_dispersion_imag
_atom_type_scat_source
C C 0.0033 0.0016 'International Tables Vol C Tables 4.2.6.8 and 6.1.1.4'
H H 0.0000 0.0000 'International Tables Vol C Tables 4.2.6.8 and 6.1.1.4'
N N 0.0061 0.0033 'International Tables Vol C Tables 4.2.6.8 and 6.1.1.4'
O O 0.0106 0.0060 'International Tables Vol C Tables 4.2.6.8 and 6.1.1.4'
Zn Zn 0.2839 1.4301 'International Tables Vol C Tables 4.2.6.8 and 6.1.1.4'

loop_
_geom_angle_atom_site_label_1
_geom_angle_atom_site_label_2
_geom_angle_atom_site_label_3
_geom_angle
_geom_angle_site_symmetry_1
_geom_angle_site_symmetry_3
_geom_angle_publ_flag
O3 Zn2 O5 111.00(6) . . ?
O3 Zn2 O7 105.23(6) . 1_655 ?
O5 Zn2 O7 112.47(6) . 1_655 ?
O3 Zn2 N2 126.55(6) . . ?
O5 Zn2 N2 102.16(6) . . ?
O7 Zn2 N2 98.89(6) 1_655 . ?
O1 Zn1 O8 111.77(6) . 1_665 ?
O1 Zn1 O6 105.12(6) . 1_565 ?
O8 Zn1 O6 113.83(6) 1_665 1_565 ?
O1 Zn1 N1 123.64(6) . . ?
O8 Zn1 N1 101.35(6) 1_665 . ?
O6 Zn1 N1 101.03(6) 1_565 . ?
C14 O1 Zn1 111.55(13) . . ?
C21 O3 Zn2 110.12(12) . . ?
C35 O5 Zn2 129.66(12) . . ?
C35 O6 Zn1 123.60(12) . 1_545 ?
C42 O7 Zn2 123.34(11) . 1_455 ?
C42 O8 Zn1 129.44(12) . 1_445 ?
C5 N1 C1 117.3(2) . . ?
C5 N1 Zn1 122.37(16) . . ?
C1 N1 Zn1 119.95(15) . . ?
C22 N2 C26 117.46(17) . . ?
C22 N2 Zn2 120.43(13) . . ?
C26 N2 Zn2 121.63(13) . . ?
N1 C1 C2 123.5(3) . . ?
N1 C1 H1 118.3 . . ?
C2 C1 H1 118.3 . . ?
C3 C2 C1 120.4(3) . . ?
C3 C2 H2 119.8 . . ?
C1 C2 H2 119.8 . . ?
C2 C3 C4 116.7(2) . . ?
C2 C3 C6 108.1(4) . . ?
C4 C3 C6 135.1(4) . . ?
C2 C3 C6A 147.5(4) . . ?
C4 C3 C6A 95.7(4) . . ?
C5 C4 C3 120.3(3) . . ?
C5 C4 H4 119.8 . . ?
C3 C4 H4 119.8 . . ?
N1 C5 C4 121.7(3) . . ?
N1 C5 H5 119.1 . . ?
C4 C5 H5 119.1 . . ?
C7 C6 C3 116.9(4) . . ?
C6 C7 C8 117.0(5) . . ?
C7A C6A C3 108.6(7) . . ?
C6A C7A C8 114.1(7) . . ?
C13 C8 C9 117.7(2) . . ?
C13 C8 C7 106.8(3) . . ?
C9 C8 C7 135.2(3) . . ?
C13 C8 C7A 140.4(4) . . ?
C9 C8 C7A 101.8(3) . . ?
C10 C9 C8 120.4(3) . . ?
C10 C9 H9 119.8 . . ?
C8 C9 H9 119.8 . . ?
C9 C10 C11 120.2(3) . . ?
C9 C10 H10 119.9 . . ?
C11 C10 H10 119.9 . . ?
C12 C11 C10 119.9(2) . . ?
C12 C11 H11 120.0 . . ?
C10 C11 H11 120.0 . . ?
C13 C12 C11 120.2(3) . . ?
C13 C12 H12 119.9 . . ?
C11 C12 H12 119.9 . . ?
C12 C13 C8 121.5(3) . . ?
C12 C13 H13 119.2 . . ?
C8 C13 H13 119.2 . . ?
O2 C14 O1 123.73(19) . . ?
O2 C14 C15 120.28(18) . . ?
O1 C14 C15 115.98(18) . . ?
C16 C15 C20 119.33(17) . . ?
C16 C15 C14 120.44(17) . . ?
C20 C15 C14 120.22(18) . . ?
C17 C16 C15 120.45(18) . . ?
C17 C16 H16 119.8 . . ?
C15 C16 H16 119.8 . . ?
C16 C17 C18 120.44(18) . . ?
C16 C17 H17 119.8 . . ?
C18 C17 H17 119.8 . . ?
C17 C18 C19 119.22(18) . . ?
C17 C18 C21 119.68(17) . . ?
C19 C18 C21 121.10(17) . . ?
C20 C19 C18 120.44(18) . . ?
C20 C19 H19 119.8 . . ?
C18 C19 H19 119.8 . . ?
C19 C20 C15 120.11(18) . . ?
C19 C20 H20 119.9 . . ?
C15 C20 H20 119.9 . . ?
O4 C21 O3 123.42(18) . . ?
O4 C21 C18 120.51(17) . . ?
O3 C21 C18 116.07(17) . . ?
N2 C22 C23 122.72(19) . . ?
N2 C22 H22 118.6 . . ?
C23 C22 H22 118.6 . . ?
C22 C23 C24 120.1(2) . . ?
C22 C23 H23 120.0 . . ?
C24 C23 H23 120.0 . . ?
C23 C24 C25 117.00(19) . . ?
C23 C24 C27 121.8(2) . . ?
C25 C24 C27 121.2(2) . . ?
C26 C25 C24 120.0(2) . . ?
C26 C25 H25 120.0 . . ?
C24 C25 H25 120.0 . . ?
N2 C26 C25 122.69(19) . . ?
N2 C26 H26 118.7 . . ?
C25 C26 H26 118.7 . . ?
C28 C27 C24 134.9(4) . . ?
C28A C27 C24 134.7(4) . . ?
C27 C28 C29 131.3(6) . . ?
C30 C29 C34 121.0(8) . . ?
C30 C29 C28 116.6(6) . . ?
C34 C29 C28 122.4(7) . . ?
C31 C30 C29 119.4(7) . . ?
C31 C30 H30 120.3 . . ?
C29 C30 H30 120.3 . . ?
C30 C31 C32 119.2(8) . . ?
C30 C31 H31 120.4 . . ?
C32 C31 H31 120.4 . . ?
C33 C32 C31 123.3(14) . . ?
C33 C32 H32 118.3 . . ?
C31 C32 H32 118.3 . . ?
C32 C33 C34 117.7(16) . . ?
C32 C33 H33 121.1 . . ?
C34 C33 H33 121.1 . . ?
C29 C34 C33 119.4(11) . . ?
C29 C34 H34 120.3 . . ?
C33 C34 H34 120.3 . . ?
C27 C28A C29A 130.6(5) . . ?
C30A C29A C34A 118.2(7) . . ?
C30A C29A C28A 117.3(6) . . ?
C34A C29A C28A 124.4(7) . . ?
C31A C30A C29A 120.9(7) . . ?
C31A C30A H30A 119.5 . . ?
C29A C30A H30A 119.5 . . ?
C30A C31A C32A 119.5(7) . . ?
C30A C31A H31A 120.2 . . ?
C32A C31A H31A 120.2 . . ?
C31A C32A C33A 118.9(11) . . ?
C31A C32A H32A 120.5 . . ?
C33A C32A H32A 120.5 . . ?
C34A C33A C32A 121.7(14) . . ?
C34A C33A H33A 119.2 . . ?
C32A C33A H33A 119.2 . . ?
C33A C34A C29A 120.7(11) . . ?
C33A C34A H34A 119.6 . . ?
C29A C34A H34A 119.6 . . ?
O5 C35 O6 124.86(16) . . ?
O5 C35 C36 118.12(16) . . ?
O6 C35 C36 117.02(16) . . ?
C37 C36 C41 119.99(16) . . ?
C37 C36 C35 120.19(16) . . ?
C41 C36 C35 119.81(16) . . ?
C38 C37 C36 120.03(17) . . ?
C38 C37 H37 120.0 . . ?
C36 C37 H37 120.0 . . ?
C37 C38 C39 120.03(17) . . ?
C37 C38 H38 120.0 . . ?
C39 C38 H38 120.0 . . ?
C38 C39 C40 119.96(16) . . ?
C38 C39 C42 120.41(16) . . ?
C40 C39 C42 119.62(16) . . ?
C41 C40 C39 120.11(17) . . ?
C41 C40 H40 119.9 . . ?
C39 C40 H40 119.9 . . ?
C40 C41 C36 119.88(17) . . ?
C40 C41 H41 120.1 . . ?
C36 C41 H41 120.1 . . ?
O8 C42 O7 124.66(16) . . ?
O8 C42 C39 118.21(16) . . ?
O7 C42 C39 117.13(16) . . ?

loop_
_geom_bond_atom_site_label_1
_geom_bond_atom_site_label_2
_geom_bond_distance
_geom_bond_site_symmetry_2
_geom_bond_publ_flag
Zn2 O3 1.9375(13) . ?
Zn2 O5 1.9672(13) . ?
Zn2 O7 1.9783(12) 1_655 ?
Zn2 N2 2.0054(15) . ?
Zn1 O1 1.9337(14) . ?
Zn1 O8 1.9665(13) 1_665 ?
Zn1 O6 1.9723(12) 1_565 ?
Zn1 N1 2.0087(16) . ?
O1 C14 1.283(2) . ?
O2 C14 1.225(3) . ?
O3 C21 1.288(2) . ?
O4 C21 1.229(2) . ?
O5 C35 1.262(2) . ?
O6 C35 1.264(2) . ?
O7 C42 1.261(2) . ?
O8 C42 1.260(2) . ?
N1 C5 1.335(3) . ?
N1 C1 1.350(3) . ?
N2 C22 1.347(2) . ?
N2 C26 1.347(2) . ?
C1 C2 1.367(3) . ?
C1 H1 0.9500 . ?
C2 C3 1.365(5) . ?
C2 H2 0.9500 . ?
C3 C4 1.398(5) . ?
C3 C6 1.519(5) . ?
C3 C6A 1.578(7) . ?
C4 C5 1.393(4) . ?
C4 H4 0.9500 . ?
C5 H5 0.9500 . ?
C6 C7 1.380(6) . ?
C7 C8 1.482(5) . ?
C6A C7A 1.275(9) . ?
C7A C8 1.606(8) . ?
C8 C13 1.387(4) . ?
C8 C9 1.398(4) . ?
C9 C10 1.372(3) . ?
C9 H9 0.9500 . ?
C10 C11 1.375(4) . ?
C10 H10 0.9500 . ?
C11 C12 1.369(4) . ?
C11 H11 0.9500 . ?
C12 C13 1.358(4) . ?
C12 H12 0.9500 . ?
C13 H13 0.9500 . ?
C14 C15 1.505(3) . ?
C15 C16 1.391(3) . ?
C15 C20 1.393(3) . ?
C16 C17 1.383(3) . ?
C16 H16 0.9500 . ?
C17 C18 1.392(3) . ?
C17 H17 0.9500 . ?
C18 C19 1.392(3) . ?
C18 C21 1.507(3) . ?
C19 C20 1.389(3) . ?
C19 H19 0.9500 . ?
C20 H20 0.9500 . ?
C22 C23 1.374(3) . ?
C22 H22 0.9500 . ?
C23 C24 1.389(3) . ?
C23 H23 0.9500 . ?
C24 C25 1.393(3) . ?
C24 C27 1.471(3) . ?
C25 C26 1.374(3) . ?
C25 H25 0.9500 . ?
C26 H26 0.9500 . ?
C27 C28 1.137(6) . ?
C27 C28A 1.204(5) . ?
C28 C29 1.498(9) . ?
C29 C30 1.400(9) . ?
C29 C34 1.402(12) . ?
C30 C31 1.386(8) . ?
C30 H30 0.9500 . ?
C31 C32 1.388(16) . ?
C31 H31 0.9500 . ?
C32 C33 1.376(18) . ?
C32 H32 0.9500 . ?
C33 C34 1.421(13) . ?
C33 H33 0.9500 . ?
C34 H34 0.9500 . ?
C28A C29A 1.477(7) . ?
C29A C30A 1.401(9) . ?
C29A C34A 1.404(11) . ?
C30A C31A 1.395(8) . ?
C30A H30A 0.9500 . ?
C31A C32A 1.394(16) . ?
C31A H31A 0.9500 . ?
C32A C33A 1.398(17) . ?
C32A H32A 0.9500 . ?
C33A C34A 1.351(12) . ?
C33A H33A 0.9500 . ?
C34A H34A 0.9500 . ?
C35 C36 1.498(2) . ?
C36 C37 1.392(3) . ?
C36 C41 1.393(3) . ?
C37 C38 1.387(2) . ?
C37 H37 0.9500 . ?
C38 C39 1.389(3) . ?
C38 H38 0.9500 . ?
C39 C40 1.393(3) . ?
C39 C42 1.500(2) . ?
C40 C41 1.385(3) . ?
C40 H40 0.9500 . ?
C41 H41 0.9500 . ?
